data_4108977
loop_
_publ_author_name
'Thomas B. Poulsen'
'Luca Bernardi'
'Jos\'e Alem\'an'
'Jacob Overgaard'
'Karl Anker J\/orgensen'

_publ_contact_author 'Overgaard, Jacob'
_publ_contact_author_email jacobo@chem.au.dk
_publ_section_title
;
 Organocatalytic Asymmetric Direct \a-Alkynylation of Cyclic \b-Ketoesters
;
_journal_name_full 'Journal of the American Chemical Society'
_journal_page_first 441
_journal_page_last 449
_journal_paper_doi 10.1021/ja067289q
_journal_volume 129
_journal_year 2007
_chemical_absolute_configuration syn
_chemical_compound_source 'synthesis as described'
_chemical_formula_moiety
;
2(C45 H49 N2 O2), 2(C6 H4 N O3), 3(C2 H3 N), 8(O)
;
_chemical_formula_sum 'C108 H115 N9 O18'
_chemical_formula_weight 1827.09
_chemical_name_systematic
;
 ?
;
_space_group_IT_number 19
_symmetry_cell_setting orthorhombic
_symmetry_Int_Tables_number 19
_symmetry_space_group_name_Hall 'P 2ac 2ab'
_symmetry_space_group_name_H-M 'P 21 21 21'
_atom_sites_solution_hydrogens geom
_atom_sites_solution_primary direct
_atom_sites_solution_secondary difmap
_audit_creation_date 2006-10-05T15:48:27-00:00
_audit_creation_method 'WinGX routine CIF_UPDATE'
_cell_angle_alpha 90.000(5)
_cell_angle_beta 90.000(5)
_cell_angle_gamma 90.000(5)
_cell_formula_units_Z 4
_cell_length_a 10.636(5)
_cell_length_b 28.815(5)
_cell_length_c 31.319(5)
_cell_measurement_reflns_used 9113
_cell_measurement_temperature 100(2)
_cell_measurement_theta_max 21.48
_cell_measurement_theta_min 2.32
_cell_measurement_wavelength 0.71073
_cell_volume 9599(5)
_computing_cell_refinement 'Saint+ (Bruker-Nonius, 2006)'
_computing_data_collection 'Apex2 (Bruker-Nonius, 2006)'
_computing_data_reduction 'Saint+ (Bruker-Nonius, 2006)'
_computing_molecular_graphics 'Ortep-3 for Windows (Farrugia, 1997)'
_computing_publication_material 'WinGX publication routines (Farrugia, 1999)'
_computing_structure_refinement 'SHELXL-97 (Sheldrick, 1997)'
_computing_structure_solution 'SIR2004 (Giacovazzo et al, 2004)'
_diffrn_ambient_temperature 100(2)
_diffrn_detector_area_resol_mean 83.33
_diffrn_measured_fraction_theta_full 0.982
_diffrn_measured_fraction_theta_max 0.982
_diffrn_measurement_device_type 'Bruker X8 APEX-II diffractometer'
_diffrn_measurement_method '\f-scans and \w-scans'
_diffrn_radiation_monochromator graphite
_diffrn_radiation_probe x-ray
_diffrn_radiation_type MoK\a
_diffrn_radiation_wavelength 0.71069
_diffrn_reflns_av_R_equivalents 0.0708
_diffrn_reflns_av_unetI/netI 0.0703
_diffrn_reflns_limit_h_max 10
_diffrn_reflns_limit_h_min -11
_diffrn_reflns_limit_k_max 32
_diffrn_reflns_limit_k_min -32
_diffrn_reflns_limit_l_max 34
_diffrn_reflns_limit_l_min -33
_diffrn_reflns_number 61334
_diffrn_reflns_theta_full 23.33
_diffrn_reflns_theta_max 23.33
_diffrn_reflns_theta_min 3.42
_diffrn_source 'fine-focus sealed tube'
_diffrn_standards_number 0
_exptl_absorpt_coefficient_mu 0.086
_exptl_absorpt_correction_type none
_exptl_crystal_colour yellow
_exptl_crystal_density_diffrn 1.264
_exptl_crystal_description plate
_exptl_crystal_F_000 3880
_exptl_crystal_size_max 0.4
_exptl_crystal_size_mid 0.3
_exptl_crystal_size_min 0.08
_refine_diff_density_max 0.822
_refine_diff_density_min -0.526
_refine_diff_density_rms 0.095
_refine_ls_abs_structure_details 'Flack H D (1983), Acta Cryst. A39, 876-881'
_refine_ls_abs_structure_Flack 1(3)
_refine_ls_extinction_method none
_refine_ls_goodness_of_fit_ref 1.029
_refine_ls_hydrogen_treatment constr
_refine_ls_matrix_type full
_refine_ls_number_parameters 825
_refine_ls_number_reflns 13551
_refine_ls_number_restraints 10
_refine_ls_restrained_S_all 1.029
_refine_ls_R_factor_all 0.1586
_refine_ls_R_factor_gt 0.1225
_refine_ls_shift/su_max 0.017
_refine_ls_shift/su_mean 0.001
_refine_ls_structure_factor_coef Fsqd
_refine_ls_weighting_details 'calc w=1/[\s^2^(Fo^2^)+(0.1611P)^2^+42.8527P] where P=(Fo^2^+2Fc^2^)/3'
_refine_ls_weighting_scheme calc
_refine_ls_wR_factor_gt 0.3066
_refine_ls_wR_factor_ref 0.3288
_reflns_number_gt 9902
_reflns_number_total 13551
_reflns_threshold_expression >2sigma(I)
_cod_data_source_file ja067289qrom20061011_072610.cif
_cod_data_source_block jo40
_cod_database_code 4108977

loop_
_symmetry_equiv_pos_as_xyz
'x, y, z'
'-x+1/2, -y, z+1/2'
'x+1/2, -y+1/2, -z'
'-x, y+1/2, -z+1/2'

loop_
_atom_site_label
_atom_site_type_symbol
_atom_site_fract_x
_atom_site_fract_y
_atom_site_fract_z
_atom_site_U_iso_or_equiv
_atom_site_adp_type
_atom_site_occupancy
_atom_site_symmetry_multiplicity
_atom_site_calc_flag
_atom_site_refinement_flags
_atom_site_disorder_assembly
_atom_site_disorder_group
O1A O 0.2921(5) 1.03746(18) 0.68551(15) 0.0271(12) Uani 1 1 d . . .
O2A O 0.4916(5) 1.03173(19) 0.66183(16) 0.0339(13) Uani 1 1 d . . .
N1A N 0.1992(7) 1.0622(3) 0.77390(19) 0.0354(17) Uani 1 1 d . . .
N2A N 0.3879(8) 1.1839(3) 0.6054(3) 0.052(2) Uani 1 1 d . . .
C1A C 0.3148(8) 1.0134(3) 0.8310(2) 0.0292(18) Uiso 1 1 d . . .
C2A C 0.3267(8) 1.0324(3) 0.8732(3) 0.0320(19) Uiso 1 1 d . . .
C3A C 0.3468(9) 1.0801(3) 0.8805(3) 0.043(2) Uiso 1 1 d . . .
H3A H 0.3536 1.1006 0.8569 0.052 Uiso 1 1 calc R . .
C4A C 0.3569(9) 1.0978(3) 0.9217(3) 0.043(2) Uiso 1 1 d . . .
H4A H 0.3687 1.1301 0.9265 0.052 Uiso 1 1 calc R . .
C5A C 0.3487(10) 1.0651(4) 0.9574(3) 0.055(3) Uiso 1 1 d . . .
H5A H 0.3536 1.0766 0.9858 0.066 Uiso 1 1 calc R . .
C6A C 0.3349(9) 1.0211(3) 0.9512(3) 0.050(2) Uiso 1 1 d . . .
H6A H 0.3341 1.001 0.9752 0.06 Uiso 1 1 calc R . .
C7A C 0.3208(9) 1.0012(3) 0.9093(3) 0.042(2) Uiso 1 1 d . . .
C8A C 0.3025(9) 0.9562(3) 0.9033(3) 0.049(2) Uiso 1 1 d . . .
H8A H 0.2936 0.9367 0.9277 0.059 Uiso 1 1 calc R . .
C9A C 0.2959(9) 0.9361(3) 0.8626(3) 0.043(2) Uiso 1 1 d . . .
C10A C 0.2762(10) 0.8872(4) 0.8566(3) 0.057(3) Uiso 1 1 d . . .
H10A H 0.2646 0.8678 0.8809 0.068 Uiso 1 1 calc R . .
C11A C 0.2739(11) 0.8686(4) 0.8182(3) 0.059(3) Uiso 1 1 d . . .
H11A H 0.2597 0.8362 0.8151 0.071 Uiso 1 1 calc R . .
C12A C 0.2922(10) 0.8964(3) 0.7814(3) 0.050(2) Uiso 1 1 d . . .
H12A H 0.294 0.8822 0.7541 0.06 Uiso 1 1 calc R . .
C13A C 0.3069(8) 0.9423(3) 0.7845(3) 0.036(2) Uiso 1 1 d . . .
H13A H 0.3179 0.9602 0.7592 0.043 Uiso 1 1 calc R . .
C14A C 0.3065(8) 0.9653(3) 0.8255(3) 0.036(2) Uiso 1 1 d . . .
C15A C 0.3221(8) 1.0443(3) 0.7918(3) 0.0315(19) Uiso 1 1 d . . .
H15A H 0.3753 1.0714 0.799 0.038 Uiso 1 1 calc R . .
H15B H 0.3657 1.0269 0.769 0.038 Uiso 1 1 calc R . .
C16A C 0.1144(8) 1.0231(3) 0.7600(3) 0.0321(19) Uiso 1 1 d . . .
H16A H 0.1093 1 0.7833 0.039 Uiso 1 1 calc R . .
H16B H 0.1527 1.0075 0.735 0.039 Uiso 1 1 calc R . .
C17A C -0.0187(8) 1.0385(3) 0.7482(3) 0.036(2) Uiso 1 1 d . . .
H17A H -0.0766 1.0309 0.7724 0.043 Uiso 1 1 calc R . .
C18A C -0.0632(8) 1.0128(3) 0.7082(3) 0.035(2) Uiso 1 1 d . . .
H18A H -0.002 1.018 0.6848 0.041 Uiso 1 1 calc R . .
H18B H -0.1451 1.0258 0.699 0.041 Uiso 1 1 calc R . .
C19A C -0.0779(9) 0.9593(3) 0.7160(3) 0.037(2) Uiso 1 1 d . . .
H19A H -0.1513 0.9537 0.7342 0.056 Uiso 1 1 calc R . .
H19B H -0.0023 0.9474 0.7302 0.056 Uiso 1 1 calc R . .
H19C H -0.0892 0.9434 0.6886 0.056 Uiso 1 1 calc R . .
C20A C 0.1262(8) 1.0890(3) 0.8072(3) 0.033(2) Uiso 1 1 d . . .
H20A H 0.181 1.113 0.82 0.04 Uiso 1 1 calc R . .
H20B H 0.0993 1.0676 0.8302 0.04 Uiso 1 1 calc R . .
C21A C 0.0088(8) 1.1125(3) 0.7871(3) 0.036(2) Uiso 1 1 d . . .
H21A H -0.0658 1.1072 0.8053 0.043 Uiso 1 1 calc R . .
H21B H 0.0226 1.1463 0.7845 0.043 Uiso 1 1 calc R . .
C22A C -0.0119(8) 1.0912(3) 0.7432(3) 0.0305(19) Uiso 1 1 d . . .
H22A H -0.0928 1.1029 0.7309 0.037 Uiso 1 1 calc R . .
C23A C 0.0958(8) 1.1040(3) 0.7137(3) 0.035(2) Uiso 1 1 d . . .
H23A H 0.0908 1.0852 0.6873 0.042 Uiso 1 1 calc R . .
H23B H 0.0892 1.1371 0.7057 0.042 Uiso 1 1 calc R . .
C24A C 0.2197(7) 1.0954(3) 0.7355(2) 0.0246(17) Uiso 1 1 d . . .
H24A H 0.2458 1.1259 0.748 0.029 Uiso 1 1 calc R . .
C25A C 0.3253(7) 1.0810(3) 0.7053(2) 0.0252(17) Uiso 1 1 d . . .
H25A H 0.4044 1.0768 0.7221 0.03 Uiso 1 1 calc R . .
C26A C 0.3468(8) 1.1184(3) 0.6712(3) 0.0323(19) Uiso 1 1 d . . .
C27A C 0.2894(9) 1.1133(3) 0.6318(3) 0.039(2) Uiso 1 1 d . . .
H27A H 0.2353 1.0878 0.6259 0.047 Uiso 1 1 calc R . .
C28A C 0.3154(9) 1.1481(3) 0.6001(3) 0.045(2) Uiso 1 1 d . . .
H28A H 0.2762 1.1447 0.5731 0.054 Uiso 1 1 calc R . .
C29A C 0.4444(9) 1.1888(3) 0.6439(3) 0.043(2) Uiso 1 1 d . . .
C30A C 0.5266(10) 1.2265(3) 0.6513(3) 0.050(2) Uiso 1 1 d . . .
H30A H 0.5435 1.2472 0.6284 0.06 Uiso 1 1 calc R . .
C31A C 0.5825(10) 1.2344(4) 0.6895(3) 0.054(3) Uiso 1 1 d . . .
H31A H 0.6332 1.2612 0.6934 0.065 Uiso 1 1 calc R . .
C32A C 0.5649(10) 1.2028(3) 0.7232(3) 0.052(3) Uiso 1 1 d . . .
H32A H 0.6059 1.2073 0.7498 0.062 Uiso 1 1 calc R . .
C33A C 0.4871(8) 1.1650(3) 0.7170(3) 0.038(2) Uiso 1 1 d . . .
H33A H 0.4751 1.144 0.74 0.046 Uiso 1 1 calc R . .
C34A C 0.4255(8) 1.1564(3) 0.6786(3) 0.035(2) Uiso 1 1 d . . .
C35A C 0.3860(8) 1.0156(3) 0.6633(2) 0.0279(17) Uiso 1 1 d . A .
C36A C 0.3396(8) 0.9719(3) 0.6418(3) 0.0301(18) Uiso 1 1 d . . .
C37A C 0.2001(17) 0.9582(6) 0.6493(6) 0.042(5) Uiso 0.519(17) 1 d P A 1
H37A H 0.1442 0.9821 0.6369 0.05 Uiso 0.519(17) 1 calc PR A 1
H37B H 0.1831 0.9564 0.6804 0.05 Uiso 0.519(17) 1 calc PR A 1
C38A C 0.1710(13) 0.9078(5) 0.6271(4) 0.078(4) Uiso 0.519(17) 1 d P A 1
H38A H 0.0826 0.8971 0.6317 0.094 Uiso 0.519(17) 1 calc PR A 1
C39A C 0.3577(17) 0.9778(6) 0.5936(5) 0.041(5) Uiso 0.519(17) 1 d P A 1
H39A H 0.4462 0.9861 0.5874 0.049 Uiso 0.519(17) 1 calc PR A 1
H39B H 0.303 1.003 0.5829 0.049 Uiso 0.519(17) 1 calc PR A 1
C40A C 0.3183(13) 0.9243(4) 0.5677(4) 0.076(3) Uiso 0.519(17) 1 d P A 1
H40A H 0.3258 0.9248 0.5359 0.091 Uiso 0.519(17) 1 calc PR A 1
C41A C 0.4207(19) 0.9322(6) 0.6583(6) 0.045(5) Uiso 0.519(17) 1 d P A 1
H41A H 0.4063 0.9284 0.6893 0.054 Uiso 0.519(17) 1 calc PR A 1
H41B H 0.5104 0.9401 0.654 0.054 Uiso 0.519(17) 1 calc PR A 1
C42A C 0.2582(17) 0.8790(6) 0.6451(6) 0.109(5) Uiso 0.519(17) 1 d P A 1
H42A H 0.2281 0.8468 0.6406 0.13 Uiso 0.519(17) 1 calc PR A 1
H42B H 0.2563 0.8846 0.6762 0.13 Uiso 0.519(17) 1 calc PR A 1
C43A C 0.1942(14) 0.9247(5) 0.5833(4) 0.082(4) Uiso 0.519(17) 1 d P A 1
H43A H 0.1422 0.9058 0.5636 0.099 Uiso 0.519(17) 1 calc PR A 1
H43B H 0.1629 0.957 0.5815 0.099 Uiso 0.519(17) 1 calc PR A 1
C44A C 0.3873(17) 0.8801(6) 0.6323(5) 0.104(5) Uiso 0.519(17) 1 d P A 1
H44A H 0.4396 0.8527 0.6408 0.125 Uiso 0.519(17) 1 calc PR A 1
C45A C 0.4154(15) 0.9009(5) 0.5888(5) 0.093(4) Uiso 0.519(17) 1 d P A 1
H45A H 0.4863 0.9229 0.5922 0.112 Uiso 0.519(17) 1 calc PR A 1
H45B H 0.4449 0.8756 0.57 0.112 Uiso 0.519(17) 1 calc PR A 1
C46A C 0.330(2) 0.9330(8) 0.6745(8) 0.062(7) Uiso 0.481(17) 1 d P A 2
H46A H 0.2747 0.9425 0.6984 0.074 Uiso 0.481(17) 1 calc PR A 2
H46B H 0.4138 0.9254 0.686 0.074 Uiso 0.481(17) 1 calc PR A 2
C47A C 0.1942(14) 0.9247(5) 0.5833(4) 0.082(4) Uiso 0.481(17) 1 d P A 2
H47A H 0.123 0.9252 0.5624 0.099 Uiso 0.481(17) 1 calc PR A 2
C48A C 0.241(2) 0.9800(8) 0.6104(7) 0.063(7) Uiso 0.481(17) 1 d P A 2
H48A H 0.2714 1.0024 0.5888 0.075 Uiso 0.481(17) 1 calc PR A 2
H48B H 0.1668 0.9937 0.6247 0.075 Uiso 0.481(17) 1 calc PR A 2
C49A C 0.3873(17) 0.8801(6) 0.6323(5) 0.104(5) Uiso 0.481(17) 1 d P A 2
H49A H 0.4198 0.8479 0.6326 0.125 Uiso 0.481(17) 1 calc PR A 2
H49B H 0.435 0.8978 0.654 0.125 Uiso 0.481(17) 1 calc PR A 2
C50A C 0.461(2) 0.9538(8) 0.6128(8) 0.065(7) Uiso 0.481(17) 1 d P A 2
H50A H 0.5353 0.9492 0.6311 0.078 Uiso 0.481(17) 1 calc PR A 2
H50B H 0.4816 0.9771 0.5906 0.078 Uiso 0.481(17) 1 calc PR A 2
C51A C 0.4154(15) 0.9009(5) 0.5888(5) 0.093(4) Uiso 0.481(17) 1 d P A 2
H51A H 0.4793 0.8848 0.5707 0.112 Uiso 0.481(17) 1 calc PR A 2
C52A C 0.1710(13) 0.9078(5) 0.6271(4) 0.078(4) Uiso 0.481(17) 1 d P A 2
H52A H 0.1622 0.9353 0.6459 0.094 Uiso 0.481(17) 1 calc PR A 2
H52B H 0.0892 0.8915 0.6272 0.094 Uiso 0.481(17) 1 calc PR A 2
C53A C 0.2582(17) 0.8790(6) 0.6451(6) 0.109(5) Uiso 0.481(17) 1 d P A 2
H53A H 0.2281 0.8522 0.6626 0.13 Uiso 0.481(17) 1 calc PR A 2
C54A C 0.3183(13) 0.9243(4) 0.5677(4) 0.076(3) Uiso 0.481(17) 1 d P A 2
H54A H 0.3148 0.9115 0.5384 0.091 Uiso 0.481(17) 1 calc PR A 2
H54B H 0.3448 0.9571 0.5651 0.091 Uiso 0.481(17) 1 calc PR A 2
O1B O 0.6963(5) 0.99349(17) 1.02157(15) 0.0258(12) Uani 1 1 d . . .
O2B O 0.4978(6) 0.9927(2) 1.04560(18) 0.0412(14) Uani 1 1 d . . .
N1B N 0.7868(6) 1.0230(2) 0.93298(18) 0.0266(15) Uani 1 1 d . . .
N2B N 0.6752(10) 1.1318(3) 1.1179(3) 0.061(3) Uani 1 1 d . . .
C1B C 0.6405(6) 0.9938(2) 0.8731(2) 0.0198(16) Uani 1 1 d . . .
C2B C 0.6239(7) 0.9444(3) 0.8739(2) 0.0220(16) Uani 1 1 d . . .
C3B C 0.6088(7) 0.9179(3) 0.9113(3) 0.0296(19) Uani 1 1 d . . .
H3B H 0.6048 0.9334 0.938 0.036 Uiso 1 1 calc R . .
C4B C 0.5996(9) 0.8701(3) 0.9106(3) 0.041(2) Uani 1 1 d . . .
H4B H 0.5938 0.8533 0.9366 0.049 Uiso 1 1 calc R . .
C5B C 0.5987(9) 0.8462(3) 0.8712(3) 0.043(2) Uani 1 1 d . . .
H5B H 0.5926 0.8133 0.8708 0.052 Uiso 1 1 calc R . .
C6B C 0.6066(8) 0.8705(3) 0.8337(3) 0.036(2) Uani 1 1 d . . .
H6B H 0.6042 0.8542 0.8074 0.044 Uiso 1 1 calc R . .
C7B C 0.6185(7) 0.9201(3) 0.8333(2) 0.0271(18) Uani 1 1 d . . .
C8B C 0.6240(7) 0.9435(3) 0.7962(2) 0.0281(18) Uani 1 1 d . . .
H8B H 0.6219 0.9263 0.7704 0.034 Uiso 1 1 calc R . .
C9B C 0.6326(7) 0.9923(3) 0.7939(2) 0.0295(18) Uani 1 1 d . . .
C10B C 0.6362(7) 1.0160(3) 0.7553(2) 0.0295(19) Uani 1 1 d . . .
H10B H 0.6305 0.9989 0.7294 0.035 Uiso 1 1 calc R . .
C11B C 0.6476(8) 1.0631(3) 0.7535(2) 0.034(2) Uani 1 1 d . . .
H11B H 0.6519 1.0783 0.7267 0.04 Uiso 1 1 calc R . .
C12B C 0.6532(8) 1.0898(3) 0.7922(2) 0.033(2) Uani 1 1 d . . .
H12B H 0.6594 1.1227 0.7911 0.04 Uiso 1 1 calc R . .
C13B C 0.6495(7) 1.0671(3) 0.8305(3) 0.0319(19) Uani 1 1 d . . .
H13F H 0.6513 1.0851 0.856 0.038 Uiso 1 1 calc R . .
C14B C 0.6432(7) 1.0188(3) 0.8341(3) 0.0297(18) Uani 1 1 d . . .
C15B C 0.6543(8) 1.0190(3) 0.9154(2) 0.0281(18) Uani 1 1 d . . .
H15C H 0.6018 1.0028 0.9368 0.034 Uiso 1 1 calc R . .
H15D H 0.6199 1.0507 0.912 0.034 Uiso 1 1 calc R . .
C16B C 0.8455(7) 0.9760(3) 0.9395(2) 0.0263(17) Uani 1 1 d . . .
H16C H 0.835 0.9572 0.9133 0.032 Uiso 1 1 calc R . .
H16D H 0.8027 0.9598 0.9632 0.032 Uiso 1 1 calc R . .
C17B C 0.9865(7) 0.9811(3) 0.9498(2) 0.0274(18) Uani 1 1 d . . .
H17B H 1.0337 0.9751 0.9227 0.033 Uiso 1 1 calc R . .
C18B C 1.0274(8) 0.9436(3) 0.9820(3) 0.037(2) Uani 1 1 d . . .
H18C H 1.1177 0.9479 0.9886 0.045 Uiso 1 1 calc R . .
H18D H 0.9798 0.948 1.0089 0.045 Uiso 1 1 calc R . .
C19B C 1.0072(9) 0.8949(3) 0.9664(3) 0.047(2) Uani 1 1 d . . .
H19D H 1.0751 0.8863 0.9468 0.07 Uiso 1 1 calc R . .
H19E H 0.9264 0.8929 0.9515 0.07 Uiso 1 1 calc R . .
H19F H 1.0069 0.8735 0.9908 0.07 Uiso 1 1 calc R . .
C20B C 0.8692(8) 1.0512(3) 0.9019(2) 0.0320(19) Uani 1 1 d . . .
H20C H 0.8813 1.0337 0.8751 0.038 Uiso 1 1 calc R . .
H20D H 0.8272 1.0809 0.895 0.038 Uiso 1 1 calc R . .
C21B C 0.9972(8) 1.0607(3) 0.9230(2) 0.0317(19) Uani 1 1 d . . .
H21C H 1.0654 1.0538 0.9024 0.038 Uiso 1 1 calc R . .
H21D H 1.003 1.0939 0.9309 0.038 Uiso 1 1 calc R . .
C22B C 1.0135(8) 1.0307(3) 0.9629(2) 0.0300(18) Uani 1 1 d . . .
H22B H 1.1006 1.0337 0.9747 0.036 Uiso 1 1 calc R . .
C23B C 0.9153(8) 1.0463(3) 0.9957(2) 0.034(2) Uani 1 1 d . . .
H23C H 0.9105 1.023 1.0189 0.041 Uiso 1 1 calc R . .
H23D H 0.9421 1.0762 1.0085 0.041 Uiso 1 1 calc R . .
C24B C 0.7853(7) 1.0522(3) 0.9757(2) 0.0250(17) Uani 1 1 d . . .
H24B H 0.7772 1.0855 0.9674 0.03 Uiso 1 1 calc R . .
C25B C 0.6764(9) 1.0415(3) 1.0071(2) 0.0319(19) Uani 1 1 d . . .
H25B H 0.5935 1.0444 0.9923 0.038 Uiso 1 1 calc R . .
C26B C 0.6828(8) 1.0744(3) 1.0449(3) 0.035(2) Uani 1 1 d . . .
C27B C 0.7384(8) 1.0612(3) 1.0823(3) 0.035(2) Uani 1 1 d . . .
H27B H 0.7791 1.0319 1.0847 0.043 Uiso 1 1 calc R . .
C28B C 0.7340(10) 1.0923(4) 1.1180(3) 0.051(3) Uani 1 1 d . . .
H28B H 0.7769 1.0834 1.1433 0.062 Uiso 1 1 calc R . .
C29B C 0.6197(12) 1.1452(3) 1.0814(3) 0.060(3) Uani 1 1 d . . .
C30B C 0.5501(14) 1.1890(3) 1.0800(4) 0.079(5) Uani 1 1 d . . .
H30B H 0.546 1.2077 1.1049 0.095 Uiso 1 1 calc R . .
C31B C 0.4926(16) 1.2030(4) 1.0448(4) 0.088(5) Uani 1 1 d . . .
H31B H 0.4465 1.2312 1.0454 0.106 Uiso 1 1 calc R . .
C32B C 0.4975(12) 1.1780(3) 1.0071(4) 0.066(3) Uani 1 1 d . . .
H32B H 0.4568 1.1892 0.9821 0.079 Uiso 1 1 calc R . .
C33B C 0.5631(9) 1.1362(3) 1.0063(3) 0.043(2) Uani 1 1 d . . .
H33B H 0.5687 1.1194 0.9802 0.052 Uiso 1 1 calc R . .
C34B C 0.6198(8) 1.1183(3) 1.0422(3) 0.033(2) Uani 1 1 d . . .
C35B C 0.5994(8) 0.9731(3) 1.0432(2) 0.0312(19) Uani 1 1 d . . .
C36B C 0.6341(8) 0.9271(3) 1.0622(2) 0.0268(18) Uani 1 1 d . . .
C37B C 0.7552(8) 0.9304(3) 1.0880(3) 0.032(2) Uani 1 1 d . . .
H37C H 0.7442 0.9529 1.1116 0.039 Uiso 1 1 calc R . .
H37D H 0.8242 0.9417 1.0695 0.039 Uiso 1 1 calc R . .
C38B C 0.7900(9) 0.8814(3) 1.1066(3) 0.040(2) Uani 1 1 d . . .
H38B H 0.8679 0.8837 1.1244 0.048 Uiso 1 1 calc R . .
C39B C 0.5261(8) 0.9089(3) 1.0891(3) 0.037(2) Uani 1 1 d . . .
H39C H 0.4497 0.9056 1.0712 0.045 Uiso 1 1 calc R . .
H39D H 0.5074 0.9309 1.1126 0.045 Uiso 1 1 calc R . .
C40B C 0.5654(10) 0.8606(3) 1.1077(3) 0.043(2) Uani 1 1 d . . .
H40B H 0.4955 0.8486 1.126 0.051 Uiso 1 1 calc R . .
C41B C 0.6552(9) 0.8931(3) 1.0246(2) 0.032(2) Uani 1 1 d . . .
H41C H 0.5774 0.8905 1.0074 0.039 Uiso 1 1 calc R . .
H41D H 0.723 0.9049 1.0058 0.039 Uiso 1 1 calc R . .
C42B C 0.6916(10) 0.8453(3) 1.0425(3) 0.040(2) Uani 1 1 d . . .
H42C H 0.7061 0.8234 1.0182 0.048 Uiso 1 1 calc R . .
C43B C 0.8119(10) 0.8487(3) 1.0692(3) 0.046(2) Uani 1 1 d . . .
H43C H 0.8354 0.8176 1.0799 0.055 Uiso 1 1 calc R . .
H43D H 0.8816 0.8605 1.0513 0.055 Uiso 1 1 calc R . .
C44B C 0.6804(10) 0.8643(3) 1.1340(3) 0.046(2) Uani 1 1 d . . .
H44C H 0.7011 0.8336 1.1463 0.056 Uiso 1 1 calc R . .
H44D H 0.6658 0.8863 1.1578 0.056 Uiso 1 1 calc R . .
C45B C 0.5851(10) 0.8269(3) 1.0701(3) 0.046(2) Uani 1 1 d . . .
H45C H 0.6065 0.7956 1.081 0.055 Uiso 1 1 calc R . .
H45D H 0.507 0.8245 1.053 0.055 Uiso 1 1 calc R . .
C99A C -0.3175(12) 1.3409(5) 0.5203(4) 0.072(3) Uiso 1 1 d . . .
C98A C -0.301(3) 1.2926(9) 0.5365(9) 0.190(11) Uiso 1 1 d . . .
H98A H -0.2176 1.2811 0.5284 0.284 Uiso 1 1 calc R . .
H98B H -0.3658 1.2725 0.5242 0.284 Uiso 1 1 calc R . .
H98C H -0.3085 1.2925 0.5677 0.284 Uiso 1 1 calc R . .
N99A N -0.3257(10) 1.3736(4) 0.5078(3) 0.071(3) Uiso 1 1 d . . .
C99C C -0.0495(9) 0.9222(3) 0.8254(3) 0.042(2) Uiso 1 1 d . . .
C98C C -0.0685(11) 0.8740(4) 0.8086(3) 0.056(3) Uiso 1 1 d . . .
H98D H -0.1091 0.8549 0.8306 0.084 Uiso 1 1 calc R . .
H98E H 0.0131 0.8604 0.8012 0.084 Uiso 1 1 calc R . .
H98F H -0.122 0.8751 0.7832 0.084 Uiso 1 1 calc R . .
N99C N -0.0325(7) 0.9584(3) 0.8371(2) 0.0466(19) Uiso 1 1 d . . .
C99B C 0.367(2) 1.3329(9) 0.7893(8) 0.151(8) Uiso 1 1 d . . .
C98B C 0.452(2) 1.2897(8) 0.7949(8) 0.163(9) Uiso 1 1 d . . .
H98G H 0.4465 1.2788 0.8244 0.244 Uiso 1 1 calc R . .
H98H H 0.5387 1.2979 0.7881 0.244 Uiso 1 1 calc R . .
H98I H 0.4232 1.265 0.7756 0.244 Uiso 1 1 calc R . .
N99B N 0.342(2) 1.3722(8) 0.7856(6) 0.163(7) Uiso 1 1 d . . .
O1 O 0.3693(9) 1.1652(3) 0.8142(3) 0.084(2) Uiso 1 1 d . . .
O2 O -0.3156(7) 1.1413(2) 0.9107(2) 0.0588(18) Uiso 1 1 d . . .
O3 O -0.2455(13) 1.2124(4) 0.8203(4) 0.132(4) Uiso 1 1 d . . .
O4 O -0.2322(16) 1.2956(5) 0.7735(5) 0.160(5) Uiso 1 1 d . . .
O5 O -0.5982(15) 1.2553(5) 0.5424(5) 0.159(5) Uiso 1 1 d . . .
O6 O 0.0429(18) 1.3281(6) 0.8013(6) 0.191(7) Uiso 1 1 d . . .
O7 O -0.001(3) 1.1914(10) 0.8668(10) 0.306(13) Uiso 1 1 d . . .
O8 O 0.118(2) 1.2782(8) 0.5395(8) 0.247(10) Uiso 1 1 d . . .
N10 N 0.9878(17) 1.1773(5) 0.9859(5) 0.118(4) Uiso 1 1 d . . .
O10 O 1.0723(15) 1.1722(5) 0.9639(5) 0.141(4) Uiso 1 1 d . . .
O11 O 0.8749(13) 1.1671(4) 0.9779(4) 0.121(4) Uiso 1 1 d . . .
O12 O 1.0410(11) 1.2910(4) 1.1306(4) 0.110(3) Uiso 1 1 d . . .
C10 C 0.9995(14) 1.2046(5) 1.0257(4) 0.080(4) Uiso 1 1 d . . .
C11 C 1.1168(13) 1.2188(4) 1.0375(4) 0.076(4) Uiso 1 1 d . . .
H11 H 1.1878 1.2118 1.0202 0.091 Uiso 1 1 calc R . .
C12 C 1.1302(12) 1.2431(4) 1.0746(4) 0.068(3) Uiso 1 1 d . . .
H12 H 1.212 1.2482 1.0858 0.082 Uiso 1 1 calc R . .
C13 C 1.0229(13) 1.2613(5) 1.0970(4) 0.077(4) Uiso 1 1 d . . .
C14 C 0.9092(16) 1.2456(5) 1.0844(5) 0.098(4) Uiso 1 1 d . . .
H14 H 0.8354 1.2547 1.0993 0.117 Uiso 1 1 calc R . .
C15 C 0.9006(14) 1.2161(5) 1.0495(5) 0.084(4) Uiso 1 1 d . . .
H15 H 0.8207 1.2035 1.0424 0.101 Uiso 1 1 calc R . .
N20 N -0.0395(17) 1.2730(5) 0.6322(5) 0.114(4) Uiso 1 1 d D . .
O20 O -0.1379(18) 1.2769(5) 0.6286(5) 0.157(5) Uiso 1 1 d D . .
O21 O 0.060(2) 1.2828(7) 0.6054(7) 0.224(8) Uiso 1 1 d D . .
O22 O 0.179(3) 1.2171(9) 0.7806(10) 0.290(12) Uiso 1 1 d D . .
C20 C 0.0287(19) 1.2582(5) 0.6675(6) 0.119(6) Uiso 1 1 d D . .
C21 C -0.041(2) 1.2457(5) 0.6973(6) 0.125(6) Uiso 1 1 d D . .
H21 H -0.1299 1.2471 0.6945 0.15 Uiso 1 1 calc R . .
C22 C 0.0153(13) 1.2293(4) 0.7355(4) 0.079(4) Uiso 1 1 d D . .
H22 H -0.037 1.2196 0.7584 0.095 Uiso 1 1 calc R . .
C23 C 0.143(2) 1.2271(8) 0.7401(9) 0.152(8) Uiso 1 1 d D . .
C24 C 0.200(3) 1.2406(9) 0.7092(8) 0.188(11) Uiso 1 1 d D . .
H24 H 0.2887 1.2429 0.7126 0.226 Uiso 1 1 calc R . .
C25 C 0.1585(19) 1.2520(6) 0.6730(6) 0.119(6) Uiso 1 1 d D . .
H25 H 0.2144 1.2565 0.6497 0.143 Uiso 1 1 calc R . .

loop_
_atom_site_aniso_label
_atom_site_aniso_U_11
_atom_site_aniso_U_22
_atom_site_aniso_U_33
_atom_site_aniso_U_23
_atom_site_aniso_U_13
_atom_site_aniso_U_12
O1A 0.023(3) 0.038(3) 0.021(3) 0.001(2) 0.011(2) -0.003(2)
O2A 0.032(3) 0.046(3) 0.024(3) 0.001(2) 0.005(2) 0.003(3)
N1A 0.031(4) 0.059(5) 0.016(3) 0.004(3) 0.001(3) -0.001(4)
N2A 0.046(5) 0.063(5) 0.048(5) 0.024(4) 0.020(4) 0.020(4)
O1B 0.026(3) 0.031(3) 0.020(3) 0.003(2) 0.003(2) 0.005(2)
O2B 0.039(4) 0.040(3) 0.045(3) 0.007(3) 0.009(3) 0.006(3)
N1B 0.022(4) 0.036(4) 0.021(3) -0.006(3) 0.008(3) -0.001(3)
N2B 0.100(8) 0.046(5) 0.038(5) -0.019(4) 0.020(5) -0.016(5)
C1B 0.013(4) 0.029(4) 0.017(4) -0.004(3) -0.003(3) 0.002(3)
C2B 0.014(4) 0.033(4) 0.020(4) -0.006(3) 0.005(3) -0.003(3)
C3B 0.027(5) 0.030(4) 0.032(5) -0.007(4) -0.002(4) 0.002(4)
C4B 0.043(6) 0.049(6) 0.031(5) 0.009(4) -0.001(4) -0.004(4)
C5B 0.039(5) 0.038(5) 0.054(6) -0.002(5) 0.001(5) -0.016(4)
C6B 0.037(5) 0.041(5) 0.032(5) -0.007(4) 0.004(4) -0.009(4)
C7B 0.019(4) 0.033(4) 0.029(5) -0.006(4) 0.006(3) -0.007(3)
C8B 0.021(4) 0.037(5) 0.027(4) -0.010(4) 0.001(3) -0.010(4)
C9B 0.020(4) 0.044(5) 0.025(4) -0.006(4) 0.002(3) -0.004(4)
C10B 0.017(4) 0.053(6) 0.018(4) 0.002(4) 0.007(3) 0.006(4)
C11B 0.030(5) 0.054(6) 0.016(4) -0.001(4) -0.002(3) -0.003(4)
C12B 0.027(5) 0.049(5) 0.024(5) 0.003(4) -0.003(4) -0.008(4)
C13B 0.028(5) 0.038(5) 0.030(5) -0.010(4) 0.001(4) -0.004(4)
C14B 0.016(4) 0.044(5) 0.029(5) -0.009(4) -0.003(3) -0.001(4)
C15B 0.032(5) 0.029(4) 0.023(4) -0.003(3) 0.001(3) -0.008(4)
C16B 0.023(4) 0.033(4) 0.023(4) 0.000(3) 0.001(3) 0.002(3)
C17B 0.023(4) 0.041(5) 0.019(4) -0.009(3) 0.002(3) -0.004(4)
C18B 0.029(5) 0.055(6) 0.027(5) 0.004(4) -0.003(4) 0.008(4)
C19B 0.034(5) 0.047(5) 0.059(6) -0.008(5) 0.018(5) 0.005(4)
C20B 0.038(5) 0.051(5) 0.007(4) 0.005(3) 0.008(3) 0.002(4)
C21B 0.040(5) 0.037(4) 0.018(4) 0.000(3) -0.008(4) -0.007(4)
C22B 0.022(4) 0.039(5) 0.029(4) -0.009(3) -0.003(3) -0.010(4)
C23B 0.039(5) 0.047(5) 0.017(4) -0.006(4) -0.006(4) -0.004(4)
C24B 0.022(4) 0.029(4) 0.024(4) -0.006(3) 0.003(3) 0.000(3)
C25B 0.048(5) 0.027(4) 0.021(4) 0.000(3) 0.000(4) 0.002(4)
C26B 0.034(5) 0.041(5) 0.030(5) -0.006(4) 0.013(4) -0.006(4)
C27B 0.041(5) 0.036(5) 0.029(5) -0.008(4) 0.006(4) -0.007(4)
C28B 0.063(7) 0.074(8) 0.018(5) -0.002(5) 0.008(4) -0.022(6)
C29B 0.095(9) 0.037(6) 0.049(7) -0.002(5) 0.044(7) -0.016(6)
C30B 0.141(13) 0.027(6) 0.070(9) -0.014(6) 0.066(9) -0.006(6)
C31B 0.159(14) 0.033(6) 0.072(9) 0.014(6) 0.060(10) 0.027(7)
C32B 0.099(9) 0.034(5) 0.066(7) 0.017(5) 0.035(7) 0.005(6)
C33B 0.057(6) 0.030(5) 0.043(6) 0.006(4) 0.015(5) 0.010(4)
C34B 0.044(5) 0.027(4) 0.027(5) -0.006(3) 0.018(4) -0.008(4)
C35B 0.034(5) 0.044(5) 0.016(4) -0.005(3) 0.002(3) 0.002(4)
C36B 0.036(5) 0.036(4) 0.009(4) -0.001(3) 0.005(3) 0.004(4)
C37B 0.044(5) 0.032(5) 0.021(4) 0.006(3) -0.009(4) -0.004(4)
C38B 0.056(6) 0.035(5) 0.028(5) 0.001(4) -0.009(4) 0.021(4)
C39B 0.037(5) 0.033(5) 0.042(5) 0.009(4) 0.002(4) 0.014(4)
C40B 0.061(6) 0.053(6) 0.014(4) 0.000(4) 0.000(4) -0.008(5)
C41B 0.049(6) 0.039(5) 0.009(4) -0.001(3) -0.002(4) 0.001(4)
C42B 0.068(7) 0.031(4) 0.021(4) 0.003(3) -0.017(4) 0.007(4)
C43B 0.058(7) 0.044(5) 0.036(5) 0.007(4) 0.010(5) 0.025(5)
C44B 0.075(7) 0.043(5) 0.021(4) 0.006(4) 0.003(5) 0.016(5)
C45B 0.059(7) 0.041(5) 0.037(5) 0.000(4) -0.014(5) 0.002(5)

loop_
_atom_type_symbol
_atom_type_description
_atom_type_scat_dispersion_real
_atom_type_scat_dispersion_imag
_atom_type_scat_source
C C 0.0033 0.0016 'International Tables Vol C Tables 4.2.6.8 and 6.1.1.4'
H H 0 0 'International Tables Vol C Tables 4.2.6.8 and 6.1.1.4'
N N 0.0061 0.0033 'International Tables Vol C Tables 4.2.6.8 and 6.1.1.4'
O O 0.0106 0.006 'International Tables Vol C Tables 4.2.6.8 and 6.1.1.4'

loop_
_geom_angle_atom_site_label_1
_geom_angle_atom_site_label_2
_geom_angle_atom_site_label_3
_geom_angle
C35A O1A C25A 116.0(6)
C16A N1A C20A 105.9(6)
C16A N1A C15A 111.7(6)
C20A N1A C15A 111.2(6)
C16A N1A C24A 108.7(6)
C20A N1A C24A 107.0(6)
C15A N1A C24A 112.1(6)
C28A N2A C29A 117.3(8)
C14A C1A C2A 119.7(7)
C14A C1A C15A 119.1(7)
C2A C1A C15A 120.9(7)
C3A C2A C1A 122.4(7)
C3A C2A C7A 119.0(8)
C1A C2A C7A 118.6(7)
C4A C3A C2A 121.4(8)
C4A C3A H3A 119.3
C2A C3A H3A 119.3
C3A C4A C5A 117.8(9)
C3A C4A H4A 121.1
C5A C4A H4A 121.1
C6A C5A C4A 121.6(10)
C6A C5A H5A 119.2
C4A C5A H5A 119.2
C5A C6A C7A 122.6(10)
C5A C6A H6A 118.7
C7A C6A H6A 118.7
C8A C7A C6A 122.1(9)
C8A C7A C2A 120.4(8)
C6A C7A C2A 117.5(8)
C7A C8A C9A 122.6(9)
C7A C8A H8A 118.7
C9A C8A H8A 118.7
C8A C9A C14A 119.2(8)
C8A C9A C10A 122.0(9)
C14A C9A C10A 118.7(8)
C11A C10A C9A 121.3(10)
C11A C10A H10A 119.3
C9A C10A H10A 119.3
C10A C11A C12A 120.7(10)
C10A C11A H11A 119.7
C12A C11A H11A 119.7
C13A C12A C11A 121.3(9)
C13A C12A H12A 119.4
C11A C12A H12A 119.4
C12A C13A C14A 121.1(8)
C12A C13A H13A 119.4
C14A C13A H13A 119.4
C1A C14A C9A 119.1(8)
C1A C14A C13A 124.2(7)
C9A C14A C13A 116.7(7)
N1A C15A C1A 117.1(7)
N1A C15A H15A 108
C1A C15A H15A 108
N1A C15A H15B 108
C1A C15A H15B 108
H15A C15A H15B 107.3
N1A C16A C17A 114.0(7)
N1A C16A H16A 108.8
C17A C16A H16A 108.8
N1A C16A H16B 108.8
C17A C16A H16B 108.8
H16A C16A H16B 107.7
C22A C17A C16A 105.6(7)
C22A C17A C18A 114.2(7)
C16A C17A C18A 110.1(7)
C22A C17A H17A 108.9
C16A C17A H17A 108.9
C18A C17A H17A 108.9
C17A C18A C19A 112.1(7)
C17A C18A H18A 109.2
C19A C18A H18A 109.2
C17A C18A H18B 109.2
C19A C18A H18B 109.2
H18A C18A H18B 107.9
C18A C19A H19A 109.5
C18A C19A H19B 109.5
H19A C19A H19B 109.5
C18A C19A H19C 109.5
H19A C19A H19C 109.5
H19B C19A H19C 109.5
N1A C20A C21A 110.8(6)
N1A C20A H20A 109.5
C21A C20A H20A 109.5
N1A C20A H20B 109.5
C21A C20A H20B 109.5
H20A C20A H20B 108.1
C22A C21A C20A 107.9(7)
C22A C21A H21A 110.1
C20A C21A H21A 110.1
C22A C21A H21B 110.1
C20A C21A H21B 110.1
H21A C21A H21B 108.4
C23A C22A C21A 110.0(7)
C23A C22A C17A 109.9(7)
C21A C22A C17A 108.3(7)
C23A C22A H22A 109.6
C21A C22A H22A 109.6
C17A C22A H22A 109.6
C24A C23A C22A 110.3(7)
C24A C23A H23A 109.6
C22A C23A H23A 109.6
C24A C23A H23B 109.6
C22A C23A H23B 109.6
H23A C23A H23B 108.1
C23A C24A C25A 114.1(6)
C23A C24A N1A 109.2(6)
C25A C24A N1A 114.6(6)
C23A C24A H24A 106.1
C25A C24A H24A 106.1
N1A C24A H24A 106.1
O1A C25A C24A 108.8(6)
O1A C25A C26A 110.4(6)
C24A C25A C26A 110.5(6)
O1A C25A H25A 109
C24A C25A H25A 109
C26A C25A H25A 109
C27A C26A C34A 119.8(8)
C27A C26A C25A 118.7(7)
C34A C26A C25A 121.5(7)
C26A C27A C28A 117.0(8)
C26A C27A H27A 121.5
C28A C27A H27A 121.5
N2A C28A C27A 125.6(9)
N2A C28A H28A 117.2
C27A C28A H28A 117.2
N2A C29A C30A 120.0(9)
N2A C29A C34A 122.6(8)
C30A C29A C34A 117.4(8)
C31A C30A C29A 123.1(10)
C31A C30A H30A 118.5
C29A C30A H30A 118.4
C30A C31A C32A 119.6(10)
C30A C31A H31A 120.2
C32A C31A H31A 120.2
C33A C32A C31A 119.0(10)
C33A C32A H32A 120.5
C31A C32A H32A 120.5
C32A C33A C34A 123.0(8)
C32A C33A H33A 118.5
C34A C33A H33A 118.5
C33A C34A C26A 124.5(8)
C33A C34A C29A 117.8(8)
C26A C34A C29A 117.6(8)
O2A C35A O1A 121.2(7)
O2A C35A C36A 127.1(7)
O1A C35A C36A 111.8(7)
C48A C36A C35A 113.7(11)
C48A C36A C46A 121.5(15)
C35A C36A C46A 109.8(10)
C48A C36A C41A 139.2(13)
C35A C36A C41A 106.9(9)
C46A C36A C41A 42.1(11)
C48A C36A C39A 53.6(12)
C35A C36A C39A 107.8(9)
C46A C36A C39A 138.8(12)
C41A C36A C39A 110.2(11)
C48A C36A C37A 57.0(12)
C35A C36A C37A 117.2(9)
C46A C36A C37A 69.2(12)
C41A C36A C37A 107.4(11)
C39A C36A C37A 107.3(11)
C48A C36A C50A 103.8(14)
C35A C36A C50A 104.6(10)
C46A C36A C50A 101.0(14)
C41A C36A C50A 60.7(12)
C39A C36A C50A 52.9(11)
C37A C36A C50A 138.0(12)
C36A C37A C38A 110.0(12)
C36A C37A H37A 109.7
C38A C37A H37A 109.7
C36A C37A H37B 109.7
C38A C37A H37B 109.7
H37A C37A H37B 108.2
C42A C38A C43A 118.0(14)
C42A C38A C37A 103.7(13)
C43A C38A C37A 94.1(11)
C42A C38A H38A 113
C43A C38A H38A 113
C37A C38A H38A 113
C36A C39A C40A 108.8(11)
C36A C39A H39A 109.9
C40A C39A H39A 109.9
C36A C39A H39B 109.9
C40A C39A H39B 109.9
H39A C39A H39B 108.3
C45A C40A C43A 122.3(13)
C45A C40A C39A 91.6(11)
C43A C40A C39A 93.2(11)
C45A C40A H40A 114.8
C43A C40A H40A 114.8
C39A C40A H40A 114.8
C36A C41A C44A 112.0(13)
C36A C41A H41A 109.2
C44A C41A H41A 109.2
C36A C41A H41B 109.2
C44A C41A H41B 109.2
H41A C41A H41B 107.9
C38A C42A C44A 121.5(16)
C38A C42A H42A 106.9
C44A C42A H42A 106.9
C38A C42A H42B 106.9
C44A C42A H42B 106.9
H42A C42A H42B 106.7
C40A C43A C38A 118.3(13)
C40A C43A H43A 107.7
C38A C43A H43A 107.7
C40A C43A H43B 107.7
C38A C43A H43B 107.7
H43A C43A H43B 107.1
C42A C44A C45A 116.6(15)
C42A C44A C41A 94.8(13)
C45A C44A C41A 92.1(12)
C42A C44A H44A 116.2
C45A C44A H44A 116.2
C41A C44A H44A 116.2
C40A C45A C44A 118.0(14)
C40A C45A H45A 107.8
C44A C45A H45A 107.8
C40A C45A H45B 107.8
C44A C45A H45B 107.8
H45A C45A H45B 107.2
C36A C46A H46A 110.3
C36A C46A H46B 110.3
H46A C46A H46B 108.5
C36A C48A H48A 109.4
C36A C48A H48B 109.4
H48A C48A H48B 108
C36A C50A H50A 110.3
C36A C50A H50B 110.3
H50A C50A H50B 108.6
C35B O1B C25B 116.7(6)
C16B N1B C15B 111.5(6)
C16B N1B C20B 108.9(6)
C15B N1B C20B 109.8(6)
C16B N1B C24B 111.6(5)
C15B N1B C24B 109.8(5)
C20B N1B C24B 105.0(5)
C28B N2B C29B 117.7(8)
C14B C1B C2B 121.3(6)
C14B C1B C15B 120.4(6)
C2B C1B C15B 118.2(6)
C3B C2B C1B 124.5(6)
C3B C2B C7B 117.4(7)
C1B C2B C7B 118.0(6)
C4B C3B C2B 122.4(7)
C4B C3B H3B 118.8
C2B C3B H3B 118.8
C3B C4B C5B 120.1(8)
C3B C4B H4B 119.9
C5B C4B H4B 119.9
C6B C5B C4B 119.9(8)
C6B C5B H5B 120.1
C4B C5B H5B 120.1
C5B C6B C7B 121.6(8)
C5B C6B H6B 119.2
C7B C6B H6B 119.2
C8B C7B C6B 120.9(7)
C8B C7B C2B 120.7(7)
C6B C7B C2B 118.4(7)
C7B C8B C9B 123.3(7)
C7B C8B H8B 118.3
C9B C8B H8B 118.3
C10B C9B C8B 122.5(7)
C10B C9B C14B 119.1(7)
C8B C9B C14B 118.3(7)
C11B C10B C9B 121.8(7)
C11B C10B H10B 119.1
C9B C10B H10B 119.1
C10B C11B C12B 120.2(7)
C10B C11B H11B 119.9
C12B C11B H11B 119.9
C13B C12B C11B 118.9(8)
C13B C12B H12B 120.5
C11B C12B H12B 120.5
C12B C13B C14B 123.2(7)
C12B C13B H13F 118.4
C14B C13B H13F 118.4
C13B C14B C1B 125.2(7)
C13B C14B C9B 116.7(7)
C1B C14B C9B 118.1(7)
C1B C15B N1B 116.3(6)
C1B C15B H15C 108.2
N1B C15B H15C 108.2
C1B C15B H15D 108.2
N1B C15B H15D 108.2
H15C C15B H15D 107.4
N1B C16B C17B 110.4(6)
N1B C16B H16C 109.6
C17B C16B H16C 109.6
N1B C16B H16D 109.6
C17B C16B H16D 109.6
H16C C16B H16D 108.1
C22B C17B C16B 109.3(6)
C22B C17B C18B 115.5(6)
C16B C17B C18B 110.3(7)
C22B C17B H17B 107.1
C16B C17B H17B 107.1
C18B C17B H17B 107.1
C19B C18B C17B 113.6(7)
C19B C18B H18C 108.8
C17B C18B H18C 108.8
C19B C18B H18D 108.8
C17B C18B H18D 108.8
H18C C18B H18D 107.7
C18B C19B H19D 109.5
C18B C19B H19E 109.5
H19D C19B H19E 109.5
C18B C19B H19F 109.5
H19D C19B H19F 109.5
H19E C19B H19F 109.5
C21B C20B N1B 109.1(6)
C21B C20B H20C 109.9
N1B C20B H20C 109.9
C21B C20B H20D 109.9
N1B C20B H20D 109.9
H20C C20B H20D 108.3
C22B C21B C20B 110.5(7)
C22B C21B H21C 109.5
C20B C21B H21C 109.5
C22B C21B H21D 109.5
C20B C21B H21D 109.5
H21C C21B H21D 108.1
C17B C22B C21B 106.9(6)
C17B C22B C23B 109.2(7)
C21B C22B C23B 107.7(7)
C17B C22B H22B 110.9
C21B C22B H22B 110.9
C23B C22B H22B 110.9
C24B C23B C22B 112.0(6)
C24B C23B H23C 109.2
C22B C23B H23C 109.2
C24B C23B H23D 109.2
C22B C23B H23D 109.2
H23C C23B H23D 107.9
C23B C24B C25B 113.2(6)
C23B C24B N1B 106.2(6)
C25B C24B N1B 116.0(6)
C23B C24B H24B 107
C25B C24B H24B 107
N1B C24B H24B 107
O1B C25B C26B 110.0(6)
O1B C25B C24B 105.9(6)
C26B C25B C24B 109.7(7)
O1B C25B H25B 110.4
C26B C25B H25B 110.4
C24B C25B H25B 110.4
C27B C26B C34B 119.9(7)
C27B C26B C25B 120.8(8)
C34B C26B C25B 119.0(7)
C26B C27B C28B 118.6(9)
C26B C27B H27B 120.7
C28B C27B H27B 120.7
N2B C28B C27B 124.3(9)
N2B C28B H28B 117.8
C27B C28B H28B 117.8
N2B C29B C34B 124.4(9)
N2B C29B C30B 119.8(10)
C34B C29B C30B 115.7(11)
C31B C30B C29B 121.5(10)
C31B C30B H30B 119.2
C29B C30B H30B 119.2
C30B C31B C32B 122.2(11)
C30B C31B H31B 118.9
C32B C31B H31B 118.9
C31B C32B C33B 119.0(12)
C31B C32B H32B 120.5
C33B C32B H32B 120.5
C34B C33B C32B 121.9(9)
C34B C33B H33B 119.1
C32B C33B H33B 119.1
C33B C34B C26B 125.6(7)
C33B C34B C29B 119.5(8)
C26B C34B C29B 114.9(8)
O2B C35B O1B 119.9(7)
O2B C35B C36B 127.1(8)
O1B C35B C36B 113.1(7)
C35B C36B C39B 109.8(7)
C35B C36B C37B 111.3(7)
C39B C36B C37B 111.7(6)
C35B C36B C41B 106.9(6)
C39B C36B C41B 108.2(7)
C37B C36B C41B 108.7(7)
C36B C37B C38B 109.8(7)
C36B C37B H37C 109.7
C38B C37B H37C 109.7
C36B C37B H37D 109.7
C38B C37B H37D 109.7
H37C C37B H37D 108.2
C43B C38B C44B 110.4(8)
C43B C38B C37B 107.8(7)
C44B C38B C37B 108.5(7)
C43B C38B H38B 110
C44B C38B H38B 110
C37B C38B H38B 110
C36B C39B C40B 108.2(7)
C36B C39B H39C 110.1
C40B C39B H39C 110.1
C36B C39B H39D 110.1
C40B C39B H39D 110.1
H39C C39B H39D 108.4
C44B C40B C45B 111.0(8)
C44B C40B C39B 111.3(8)
C45B C40B C39B 108.1(7)
C44B C40B H40B 108.8
C45B C40B H40B 108.8
C39B C40B H40B 108.8
C42B C41B C36B 109.0(6)
C42B C41B H41C 109.9
C36B C41B H41C 109.9
C42B C41B H41D 109.9
C36B C41B H41D 109.9
H41C C41B H41D 108.3
C45B C42B C43B 109.5(7)
C45B C42B C41B 109.4(8)
C43B C42B C41B 110.7(7)
C45B C42B H42C 109.1
C43B C42B H42C 109.1
C41B C42B H42C 109.1
C38B C43B C42B 109.4(7)
C38B C43B H43C 109.8
C42B C43B H43C 109.8
C38B C43B H43D 109.8
C42B C43B H43D 109.8
H43C C43B H43D 108.2
C40B C44B C38B 110.1(7)
C40B C44B H44C 109.6
C38B C44B H44C 109.6
C40B C44B H44D 109.6
C38B C44B H44D 109.6
H44C C44B H44D 108.2
C42B C45B C40B 108.5(7)
C42B C45B H45C 110
C40B C45B H45C 110
C42B C45B H45D 110
C40B C45B H45D 110
H45C C45B H45D 108.4
N99A C99A C98A 176.8(19)
C99A C98A H98A 109.5
C99A C98A H98B 109.5
H98A C98A H98B 109.5
C99A C98A H98C 109.5
H98A C98A H98C 109.5
H98B C98A H98C 109.5
N99C C99C C98C 177.9(11)
C99C C98C H98D 109.5
C99C C98C H98E 109.5
H98D C98C H98E 109.5
C99C C98C H98F 109.5
H98D C98C H98F 109.5
H98E C98C H98F 109.5
N99B C99B C98B 157(3)
C99B C98B H98G 109.5
C99B C98B H98H 109.5
H98G C98B H98H 109.5
C99B C98B H98I 109.5
H98G C98B H98I 109.5
H98H C98B H98I 109.5
O10 N10 O11 126.7(17)
O10 N10 C10 120.7(17)
O11 N10 C10 111.9(15)
C15 C10 C11 119.8(13)
C15 C10 N10 122.5(14)
C11 C10 N10 117.7(14)
C10 C11 C12 118.6(13)
C10 C11 H11 120.7
C12 C11 H11 120.7
C11 C12 C13 121.4(13)
C11 C12 H12 119.3
C13 C12 H12 119.3
C14 C13 O12 124.1(14)
C14 C13 C12 116.3(13)
O12 C13 C12 119.4(12)
C13 C14 C15 119.7(16)
C13 C14 H14 120.1
C15 C14 H14 120.1
C10 C15 C14 122.8(15)
C10 C15 H15 118.6
C14 C15 H15 118.6
O20 N20 O21 132(2)
O20 N20 C20 129(2)
O21 N20 C20 98.5(18)
C21 C20 N20 112(2)
C21 C20 C25 117(2)
N20 C20 C25 130(2)
C20 C21 C22 118(2)
C20 C21 H21 120.8
C22 C21 H21 120.8
C23 C22 C21 121.7(19)
C23 C22 H22 119.2
C21 C22 H22 119.2
C24 C23 C22 114(3)
C24 C23 O22 132(3)
C22 C23 O22 113(2)
C23 C24 C25 129(4)
C23 C24 H24 115.6
C25 C24 H24 115.7
C24 C25 C20 119(3)
C24 C25 H25 120.4
C20 C25 H25 120.4

loop_
_geom_bond_atom_site_label_1
_geom_bond_atom_site_label_2
_geom_bond_distance
O1A C35A 1.370(9)
O1A C25A 1.444(9)
O2A C35A 1.216(10)
N1A C16A 1.508(11)
N1A C20A 1.512(11)
N1A C15A 1.513(11)
N1A C24A 1.552(10)
N2A C28A 1.298(13)
N2A C29A 1.357(12)
C1A C14A 1.397(11)
C1A C2A 1.437(11)
C1A C15A 1.518(11)
C2A C3A 1.409(12)
C2A C7A 1.445(12)
C3A C4A 1.390(13)
C3A H3A 0.95
C4A C5A 1.464(14)
C4A H4A 0.95
C5A C6A 1.292(14)
C5A H5A 0.95
C6A C7A 1.439(13)
C6A H6A 0.95
C7A C8A 1.326(13)
C8A C9A 1.403(13)
C8A H8A 0.95
C9A C14A 1.440(12)
C9A C10A 1.437(14)
C10A C11A 1.318(14)
C10A H10A 0.95
C11A C12A 1.416(14)
C11A H11A 0.95
C12A C13A 1.336(12)
C12A H12A 0.95
C13A C14A 1.446(12)
C13A H13A 0.95
C15A H15A 0.99
C15A H15B 0.99
C16A C17A 1.530(12)
C16A H16A 0.99
C16A H16B 0.99
C17A C22A 1.528(11)
C17A C18A 1.531(12)
C17A H17A 1
C18A C19A 1.569(11)
C18A H18A 0.99
C18A H18B 0.99
C19A H19A 0.98
C19A H19B 0.98
C19A H19C 0.98
C20A C21A 1.553(12)
C20A H20A 0.99
C20A H20B 0.99
C21A C22A 1.521(12)
C21A H21A 0.99
C21A H21B 0.99
C22A C23A 1.516(12)
C22A H22A 1
C23A C24A 1.504(11)
C23A H23A 0.99
C23A H23B 0.99
C24A C25A 1.526(11)
C24A H24A 1
C25A C26A 1.534(11)
C25A H25A 1
C26A C27A 1.385(12)
C26A C34A 1.396(12)
C27A C28A 1.437(13)
C27A H27A 0.95
C28A H28A 0.95
C29A C30A 1.413(14)
C29A C34A 1.448(12)
C30A C31A 1.353(14)
C30A H30A 0.95
C31A C32A 1.409(14)
C31A H31A 0.95
C32A C33A 1.381(13)
C32A H32A 0.95
C33A C34A 1.391(12)
C33A H33A 0.95
C35A C36A 1.511(11)
C36A C48A 1.46(2)
C36A C46A 1.52(2)
C36A C41A 1.522(19)
C36A C39A 1.531(19)
C36A C37A 1.55(2)
C36A C50A 1.66(3)
C37A C38A 1.64(2)
C37A H37A 0.99
C37A H37B 0.99
C38A C42A 1.37(2)
C38A C43A 1.478(19)
C38A H38A 1
C39A C40A 1.79(2)
C39A H39A 0.99
C39A H39B 0.99
C40A C45A 1.398(19)
C40A C43A 1.407(19)
C40A H40A 1
C41A C44A 1.75(2)
C41A H41A 0.99
C41A H41B 0.99
C42A C44A 1.43(2)
C42A H42A 0.99
C42A H42B 0.99
C43A H43A 0.99
C43A H43B 0.99
C44A C45A 1.52(2)
C44A H44A 1
C45A H45A 0.99
C45A H45B 0.99
C46A H46A 0.99
C46A H46B 0.99
C48A H48A 0.99
C48A H48B 0.99
C50A H50A 0.99
C50A H50B 0.99
O1B C35B 1.367(10)
O1B C25B 1.470(9)
O2B C35B 1.221(10)
N1B C16B 1.504(10)
N1B C15B 1.517(10)
N1B C20B 1.541(10)
N1B C24B 1.582(9)
N2B C28B 1.299(14)
N2B C29B 1.343(15)
C1B C14B 1.418(11)
C1B C2B 1.434(10)
C1B C15B 1.516(10)
C2B C3B 1.409(11)
C2B C7B 1.455(11)
C3B C4B 1.380(12)
C3B H3B 0.95
C4B C5B 1.411(13)
C4B H4B 0.95
C5B C6B 1.370(12)
C5B H5B 0.95
C6B C7B 1.433(11)
C6B H6B 0.95
C7B C8B 1.342(11)
C8B C9B 1.412(11)
C8B H8B 0.95
C9B C10B 1.388(11)
C9B C14B 1.479(11)
C10B C11B 1.364(12)
C10B H10B 0.95
C11B C12B 1.435(12)
C11B H11B 0.95
C12B C13B 1.368(12)
C12B H12B 0.95
C13B C14B 1.399(11)
C13B H13F 0.95
C15B H15C 0.99
C15B H15D 0.99
C16B C17B 1.540(11)
C16B H16C 0.99
C16B H16D 0.99
C17B C22B 1.515(11)
C17B C18B 1.541(11)
C17B H17B 1
C18B C19B 1.502(13)
C18B H18C 0.99
C18B H18D 0.99
C19B H19D 0.98
C19B H19E 0.98
C19B H19F 0.98
C20B C21B 1.537(12)
C20B H20C 0.99
C20B H20D 0.99
C21B C22B 1.530(11)
C21B H21C 0.99
C21B H21D 0.99
C22B C23B 1.534(11)
C22B H22B 1
C23B C24B 1.527(11)
C23B H23C 0.99
C23B H23D 0.99
C24B C25B 1.550(11)
C24B H24B 1
C25B C26B 1.518(11)
C25B H25B 1
C26B C27B 1.368(12)
C26B C34B 1.434(12)
C27B C28B 1.431(13)
C27B H27B 0.95
C28B H28B 0.95
C29B C34B 1.452(13)
C29B C30B 1.462(16)
C30B C31B 1.32(2)
C30B H30B 0.95
C31B C32B 1.384(17)
C31B H31B 0.95
C32B C33B 1.393(13)
C32B H32B 0.95
C33B C34B 1.376(13)
C33B H33B 0.95
C35B C36B 1.498(11)
C36B C39B 1.516(12)
C36B C37B 1.522(12)
C36B C41B 1.551(10)
C37B C38B 1.573(11)
C37B H37C 0.99
C37B H37D 0.99
C38B C43B 1.522(12)
C38B C44B 1.528(14)
C38B H38B 1
C39B C40B 1.567(12)
C39B H39C 0.99
C39B H39D 0.99
C40B C44B 1.478(14)
C40B C45B 1.541(12)
C40B H40B 1
C41B C42B 1.536(11)
C41B H41C 0.99
C41B H41D 0.99
C42B C45B 1.521(14)
C42B C43B 1.531(13)
C42B H42C 1
C43B H43C 0.99
C43B H43D 0.99
C44B H44C 0.99
C44B H44D 0.99
C45B H45C 0.99
C45B H45D 0.99
C99A N99A 1.023(14)
C99A C98A 1.49(3)
C98A H98A 0.98
C98A H98B 0.98
C98A H98C 0.98
C99C N99C 1.119(11)
C99C C98C 1.500(14)
C98C H98D 0.98
C98C H98E 0.98
C98C H98F 0.98
C99B N99B 1.17(3)
C99B C98B 1.55(3)
C98B H98G 0.98
C98B H98H 0.98
C98B H98I 0.98
N10 O10 1.142(18)
N10 O11 1.263(17)
N10 C10 1.478(19)
O12 C13 1.368(16)
C10 C15 1.332(19)
C10 C11 1.364(19)
C11 C12 1.365(17)
C11 H11 0.95
C12 C13 1.440(17)
C12 H12 0.95
C13 C14 1.35(2)
C14 C15 1.386(19)
C14 H14 0.95
C15 H15 0.95
N20 O20 1.059(18)
N20 O21 1.38(2)
N20 C20 1.39(2)
O22 C23 1.36(3)
C20 C21 1.24(2)
C20 C25 1.40(2)
C21 C22 1.42(2)
C21 H21 0.95
C22 C23 1.36(3)
C22 H22 0.95
C23 C24 1.21(3)
C24 C25 1.26(3)
C24 H24 0.95
C25 H25 0.95

loop_
_geom_torsion_atom_site_label_1
_geom_torsion_atom_site_label_2
_geom_torsion_atom_site_label_3
_geom_torsion_atom_site_label_4
_geom_torsion
C14A C1A C2A C3A 174.2(8)
C15A C1A C2A C3A -0.7(12)
C14A C1A C2A C7A -4.3(12)
C15A C1A C2A C7A -179.1(8)
C1A C2A C3A C4A 179.4(9)
C7A C2A C3A C4A -2.1(13)
C2A C3A C4A C5A 1.3(14)
C3A C4A C5A C6A 1.3(15)
C4A C5A C6A C7A -3.0(17)
C5A C6A C7A C8A -177.7(11)
C5A C6A C7A C2A 2.0(15)
C3A C2A C7A C8A -179.7(9)
C1A C2A C7A C8A -1.2(13)
C3A C2A C7A C6A 0.5(13)
C1A C2A C7A C6A 179.1(8)
C6A C7A C8A C9A -176.3(9)
C2A C7A C8A C9A 4.0(15)
C7A C8A C9A C14A -1.4(15)
C7A C8A C9A C10A 179.9(10)
C8A C9A C10A C11A -178.0(10)
C14A C9A C10A C11A 3.3(16)
C9A C10A C11A C12A 0.7(17)
C10A C11A C12A C13A -2.9(17)
C11A C12A C13A C14A 0.8(15)
C2A C1A C14A C9A 6.9(13)
C15A C1A C14A C9A -178.2(8)
C2A C1A C14A C13A -173.5(8)
C15A C1A C14A C13A 1.4(13)
C8A C9A C14A C1A -4.2(13)
C10A C9A C14A C1A 174.6(9)
C8A C9A C14A C13A 176.2(9)
C10A C9A C14A C13A -5.1(13)
C12A C13A C14A C1A -176.5(9)
C12A C13A C14A C9A 3.1(13)
C16A N1A C15A C1A -60.7(9)
C20A N1A C15A C1A 57.4(9)
C24A N1A C15A C1A 177.0(6)
C14A C1A C15A N1A 91.1(9)
C2A C1A C15A N1A -94.0(9)
C20A N1A C16A C17A 49.6(8)
C15A N1A C16A C17A 170.8(6)
C24A N1A C16A C17A -65.0(8)
N1A C16A C17A C22A 14.8(9)
N1A C16A C17A C18A 138.6(7)
C22A C17A C18A C19A -175.9(7)
C16A C17A C18A C19A 65.5(9)
C16A N1A C20A C21A -65.7(8)
C15A N1A C20A C21A 172.8(7)
C24A N1A C20A C21A 50.1(8)
N1A C20A C21A C22A 13.8(9)
C20A C21A C22A C23A -66.2(8)
C20A C21A C22A C17A 53.8(9)
C16A C17A C22A C23A 50.6(8)
C18A C17A C22A C23A -70.5(9)
C16A C17A C22A C21A -69.5(8)
C18A C17A C22A C21A 169.4(7)
C21A C22A C23A C24A 48.0(9)
C17A C22A C23A C24A -71.1(8)
C22A C23A C24A C25A 148.0(6)
C22A C23A C24A N1A 18.2(9)
C16A N1A C24A C23A 44.5(8)
C20A N1A C24A C23A -69.4(8)
C15A N1A C24A C23A 168.5(6)
C16A N1A C24A C25A -84.9(8)
C20A N1A C24A C25A 161.1(6)
C15A N1A C24A C25A 39.0(9)
C35A O1A C25A C24A -168.9(6)
C35A O1A C25A C26A 69.6(8)
C23A C24A C25A O1A -62.6(8)
N1A C24A C25A O1A 64.4(8)
C23A C24A C25A C26A 58.8(9)
N1A C24A C25A C26A -174.3(6)
O1A C25A C26A C27A 24.2(10)
C24A C25A C26A C27A -96.2(9)
O1A C25A C26A C34A -153.8(7)
C24A C25A C26A C34A 85.8(9)
C34A C26A C27A C28A 0.2(13)
C25A C26A C27A C28A -177.8(7)
C29A N2A C28A C27A 0.2(14)
C26A C27A C28A N2A 0.0(14)
C28A N2A C29A C30A 178.6(9)
C28A N2A C29A C34A -0.6(13)
N2A C29A C30A C31A 177.5(10)
C34A C29A C30A C31A -3.2(14)
C29A C30A C31A C32A 3.7(16)
C30A C31A C32A C33A -2.3(15)
C31A C32A C33A C34A 0.6(15)
C32A C33A C34A C26A 179.6(9)
C32A C33A C34A C29A -0.2(13)
C27A C26A C34A C33A 179.6(9)
C25A C26A C34A C33A -2.4(13)
C27A C26A C34A C29A -0.6(12)
C25A C26A C34A C29A 177.4(8)
N2A C29A C34A C33A -179.4(9)
C30A C29A C34A C33A 1.4(13)
N2A C29A C34A C26A 0.9(13)
C30A C29A C34A C26A -178.4(8)
C25A O1A C35A O2A 2.4(10)
C25A O1A C35A C36A -176.7(6)
O2A C35A C36A C48A -117.4(13)
O1A C35A C36A C48A 61.7(13)
O2A C35A C36A C46A 102.8(14)
O1A C35A C36A C46A -78.2(13)
O2A C35A C36A C41A 58.4(13)
O1A C35A C36A C41A -122.5(10)
O2A C35A C36A C39A -60.0(12)
O1A C35A C36A C39A 119.0(9)
O2A C35A C36A C37A 178.9(10)
O1A C35A C36A C37A -2.1(11)
O2A C35A C36A C50A -4.8(13)
O1A C35A C36A C50A 174.2(10)
C48A C36A C37A C38A 83.1(15)
C35A C36A C37A C38A -175.0(9)
C46A C36A C37A C38A -72.8(14)
C41A C36A C37A C38A -54.8(14)
C39A C36A C37A C38A 63.6(14)
C50A C36A C37A C38A 10(2)
C36A C37A C38A C42A 55.9(15)
C36A C37A C38A C43A -64.2(13)
C48A C36A C39A C40A -79.0(15)
C35A C36A C39A C40A 174.3(9)
C46A C36A C39A C40A 19(2)
C41A C36A C39A C40A 58.0(14)
C37A C36A C39A C40A -58.6(14)
C50A C36A C39A C40A 79.2(14)
C36A C39A C40A C45A -62.7(14)
C36A C39A C40A C43A 59.8(13)
C48A C36A C41A C44A 0(3)
C35A C36A C41A C44A -174.4(11)
C46A C36A C41A C44A 85(2)
C39A C36A C41A C44A -57.5(16)
C37A C36A C41A C44A 59.1(15)
C50A C36A C41A C44A -76.8(15)
C43A C38A C42A C44A 27(2)
C37A C38A C42A C44A -75.6(19)
C45A C40A C43A C38A 12(2)
C39A C40A C43A C38A -81.8(14)
C42A C38A C43A C40A -22(2)
C37A C38A C43A C40A 86.3(14)
C38A C42A C44A C45A -21(2)
C38A C42A C44A C41A 73.7(18)
C36A C41A C44A C42A -59.8(16)
C36A C41A C44A C45A 57.1(16)
C43A C40A C45A C44A -7(2)
C39A C40A C45A C44A 87.9(15)
C42A C44A C45A C40A 10(2)
C41A C44A C45A C40A -86.0(15)
C14B C1B C2B C3B -173.9(7)
C15B C1B C2B C3B 5.6(11)
C14B C1B C2B C7B 4.2(11)
C15B C1B C2B C7B -176.3(6)
C1B C2B C3B C4B -176.6(8)
C7B C2B C3B C4B 5.3(12)
C2B C3B C4B C5B -3.3(13)
C3B C4B C5B C6B -0.2(14)
C4B C5B C6B C7B 1.3(13)
C5B C6B C7B C8B -178.8(8)
C5B C6B C7B C2B 0.9(12)
C3B C2B C7B C8B 175.6(7)
C1B C2B C7B C8B -2.6(11)
C3B C2B C7B C6B -4.0(11)
C1B C2B C7B C6B 177.7(7)
C6B C7B C8B C9B 178.4(8)
C2B C7B C8B C9B -1.3(12)
C7B C8B C9B C10B -179.0(8)
C7B C8B C9B C14B 3.5(12)
C8B C9B C10B C11B -178.4(8)
C14B C9B C10B C11B -0.8(12)
C9B C10B C11B C12B -1.5(13)
C10B C11B C12B C13B 1.3(12)
C11B C12B C13B C14B 1.4(12)
C12B C13B C14B C1B 179.3(8)
C12B C13B C14B C9B -3.6(12)
C2B C1B C14B C13B 175.0(7)
C15B C1B C14B C13B -4.5(12)
C2B C1B C14B C9B -2.0(10)
C15B C1B C14B C9B 178.4(7)
C10B C9B C14B C13B 3.3(11)
C8B C9B C14B C13B -179.0(7)
C10B C9B C14B C1B -179.4(7)
C8B C9B C14B C1B -1.7(11)
C14B C1B C15B N1B -92.4(8)
C2B C1B C15B N1B 88.1(8)
C16B N1B C15B C1B -58.6(8)
C20B N1B C15B C1B 62.3(8)
C24B N1B C15B C1B 177.2(6)
C15B N1B C16B C17B 170.2(6)
C20B N1B C16B C17B 48.8(7)
C24B N1B C16B C17B -66.6(7)
N1B C16B C17B C22B 16.5(8)
N1B C16B C17B C18B 144.5(6)
C22B C17B C18B C19B -175.9(7)
C16B C17B C18B C19B 59.6(9)
C16B N1B C20B C21B -65.4(8)
C15B N1B C20B C21B 172.2(6)
C24B N1B C20B C21B 54.2(8)
N1B C20B C21B C22B 12.6(9)
C16B C17B C22B C21B -68.9(8)
C18B C17B C22B C21B 166.1(7)
C16B C17B C22B C23B 47.4(8)
C18B C17B C22B C23B -77.6(8)
C20B C21B C22B C17B 51.8(9)
C20B C21B C22B C23B -65.5(8)
C17B C22B C23B C24B -69.9(9)
C21B C22B C23B C24B 45.9(9)
C22B C23B C24B C25B 148.7(7)
C22B C23B C24B N1B 20.3(9)
C16B N1B C24B C23B 44.7(8)
C15B N1B C24B C23B 168.9(6)
C20B N1B C24B C23B -73.1(7)
C16B N1B C24B C25B -82.1(8)
C15B N1B C24B C25B 42.1(8)
C20B N1B C24B C25B 160.1(6)
C35B O1B C25B C26B 73.6(8)
C35B O1B C25B C24B -167.9(6)
C23B C24B C25B O1B -58.0(8)
N1B C24B C25B O1B 65.3(8)
C23B C24B C25B C26B 60.7(9)
N1B C24B C25B C26B -176.1(6)
O1B C25B C26B C27B 18.8(11)
C24B C25B C26B C27B -97.4(9)
O1B C25B C26B C34B -155.7(7)
C24B C25B C26B C34B 88.1(9)
C34B C26B C27B C28B -1.1(13)
C25B C26B C27B C28B -175.6(8)
C29B N2B C28B C27B -3.1(16)
C26B C27B C28B N2B 3.4(15)
C28B N2B C29B C34B 0.6(16)
C28B N2B C29B C30B 178.7(10)
N2B C29B C30B C31B -179.1(13)
C34B C29B C30B C31B -0.8(17)
C29B C30B C31B C32B -2(2)
C30B C31B C32B C33B 1(2)
C31B C32B C33B C34B 2.0(17)
C32B C33B C34B C26B 176.2(9)
C32B C33B C34B C29B -4.5(14)
C27B C26B C34B C33B 178.4(9)
C25B C26B C34B C33B -7.1(13)
C27B C26B C34B C29B -1.0(12)
C25B C26B C34B C29B 173.6(8)
N2B C29B C34B C33B -178.0(10)
C30B C29B C34B C33B 3.8(13)
N2B C29B C34B C26B 1.3(14)
C30B C29B C34B C26B -176.8(9)
C25B O1B C35B O2B 7.9(10)
C25B O1B C35B C36B -171.5(6)
O2B C35B C36B C39B -4.7(11)
O1B C35B C36B C39B 174.7(6)
O2B C35B C36B C37B -128.9(9)
O1B C35B C36B C37B 50.5(8)
O2B C35B C36B C41B 112.5(9)
O1B C35B C36B C41B -68.1(8)
C35B C36B C37B C38B -178.8(7)
C39B C36B C37B C38B 58.0(9)
C41B C36B C37B C38B -61.3(8)
C36B C37B C38B C43B 61.9(10)
C36B C37B C38B C44B -57.7(9)
C35B C36B C39B C40B 179.1(7)
C37B C36B C39B C40B -56.9(9)
C41B C36B C39B C40B 62.7(8)
C36B C39B C40B C44B 58.9(9)
C36B C39B C40B C45B -63.3(9)
C35B C36B C41B C42B 179.8(7)
C39B C36B C41B C42B -61.9(9)
C37B C36B C41B C42B 59.5(9)
C36B C41B C42B C45B 61.3(9)
C36B C41B C42B C43B -59.4(9)
C44B C38B C43B C42B 58.0(9)
C37B C38B C43B C42B -60.4(10)
C45B C42B C43B C38B -59.8(9)
C41B C42B C43B C38B 60.9(9)
C45B C40B C44B C38B 58.9(10)
C39B C40B C44B C38B -61.6(9)
C43B C38B C44B C40B -58.0(9)
C37B C38B C44B C40B 60.0(9)
C43B C42B C45B C40B 59.8(9)
C41B C42B C45B C40B -61.6(9)
C44B C40B C45B C42B -60.3(9)
C39B C40B C45B C42B 62.1(10)
O10 N10 C10 C15 171.7(16)
O11 N10 C10 C15 0(2)
O10 N10 C10 C11 -7(2)
O11 N10 C10 C11 -178.5(13)
C15 C10 C11 C12 2(2)
N10 C10 C11 C12 -178.6(12)
C10 C11 C12 C13 -11.6(19)
C11 C12 C13 C14 12.4(18)
C11 C12 C13 O12 -170.7(12)
O12 C13 C14 C15 179.0(13)
C12 C13 C14 C15 -4(2)
C11 C10 C15 C14 6(2)
N10 C10 C15 C14 -173.2(13)
C13 C14 C15 C10 -5(2)
O20 N20 C20 C21 4(3)
O21 N20 C20 C21 -178.3(13)
O20 N20 C20 C25 179(2)
O21 N20 C20 C25 -4(2)
N20 C20 C21 C22 179.6(11)
C25 C20 C21 C22 4.2(15)
C20 C21 C22 C23 0.1(16)
C21 C22 C23 C24 1(3)
C21 C22 C23 O22 170.9(17)
C22 C23 C24 C25 -7(4)
O22 C23 C24 C25 -175(3)
C23 C24 C25 C20 12(4)
C21 C20 C25 C24 -10(3)
N20 C20 C25 C24 175.9(19)
